data_1551743
loop_
_publ_author_name
'HANDA, Makoto'
'ISHITOBI, Yoshiyuki'
'MORIYAMA, Kazutaka'
'IKEUE, Takahisa'
'YOSHIOKA, Daisuke'
'MIKURIYA, Masahiro'

_publ_section_title
;
 Synthesis and Crystal Structure of Rhodium(II) Pentafluorobenzoate Dimer
 with Axial Methanol Molecules
;
_journal_name_full 'X-ray Structure Analysis Online'
_journal_page_first 49
_journal_paper_doi 10.2116/xraystruct.27.49
_journal_volume 27
_journal_year 2011
_chemical_formula_sum 'C30 H8 F20 O10 Rh2'
_chemical_formula_weight 1114.18
_space_group_IT_number 14
_space_group_name_Hall '-P 2ybc'
_space_group_name_H-M_alt 'P 1 21/c 1'
_symmetry_cell_setting monoclinic
_symmetry_space_group_name_Hall '-P 2ybc'
_symmetry_space_group_name_H-M 'P 1 21/c 1'
_atom_sites_solution_hydrogens geom
_atom_sites_solution_primary direct
_atom_sites_solution_secondary difmap
_audit_creation_method SHELXL-97
_cell_angle_alpha 90.00
_cell_angle_beta 103.930(7)
_cell_angle_gamma 90.00
_cell_formula_units_Z 4
_cell_length_a 7.889(3)
_cell_length_b 34.808(14)
_cell_length_c 12.983(5)
_cell_measurement_temperature 293(2)
_cell_volume 3460(2)
_computing_cell_refinement 'Bruker SMART'
_computing_data_collection 'Bruker SMART'
_computing_data_reduction 'Bruker SAINT'
_computing_molecular_graphics 'Bruker SHELXL'
_computing_publication_material 'Bruker SHELXL'
_computing_structure_refinement 'SHELXL-97 (Sheldrick, 1997)'
_computing_structure_solution 'SHELXS-97 (Sheldrick, 1990)'
_diffrn_ambient_temperature 293(2)
_diffrn_measured_fraction_theta_full 0.999
_diffrn_measured_fraction_theta_max 0.914
_diffrn_measurement_device_type 'CCD area detector'
_diffrn_measurement_method 'psi and omega scans'
_diffrn_radiation_monochromator graphite
_diffrn_radiation_source 'fine-focus sealed tube'
_diffrn_radiation_type MoK\a
_diffrn_radiation_wavelength 0.71073
_diffrn_reflns_av_R_equivalents 0.0198
_diffrn_reflns_av_sigmaI/netI 0.0299
_diffrn_reflns_limit_h_max 10
_diffrn_reflns_limit_h_min -8
_diffrn_reflns_limit_k_max 45
_diffrn_reflns_limit_k_min -40
_diffrn_reflns_limit_l_max 16
_diffrn_reflns_limit_l_min -17
_diffrn_reflns_number 21347
_diffrn_reflns_theta_full 25.00
_diffrn_reflns_theta_max 28.52
_diffrn_reflns_theta_min 1.72
_exptl_absorpt_coefficient_mu 1.120
_exptl_absorpt_correction_T_max 0.7021
_exptl_absorpt_correction_T_min 0.6045
_exptl_absorpt_correction_type empirical
_exptl_absorpt_process_details SADABS
_exptl_crystal_colour green
_exptl_crystal_density_diffrn 2.139
_exptl_crystal_density_method 'not measured'
_exptl_crystal_description block
_exptl_crystal_F_000 2152
_exptl_crystal_size_max 0.50
_exptl_crystal_size_mid 0.40
_exptl_crystal_size_min 0.34
_refine_diff_density_max 0.511
_refine_diff_density_min -0.325
_refine_diff_density_rms 0.066
_refine_ls_extinction_method none
_refine_ls_goodness_of_fit_ref 1.034
_refine_ls_hydrogen_treatment constr
_refine_ls_matrix_type full
_refine_ls_number_parameters 559
_refine_ls_number_reflns 8031
_refine_ls_number_restraints 0
_refine_ls_restrained_S_all 1.034
_refine_ls_R_factor_all 0.0419
_refine_ls_R_factor_gt 0.0319
_refine_ls_shift/su_max 0.001
_refine_ls_shift/su_mean 0.000
_refine_ls_structure_factor_coef Fsqd
_refine_ls_weighting_details 'calc w=1/[\s^2^(Fo^2^)+(0.0386P)^2^+0.0617P] where P=(Fo^2^+2Fc^2^)/3'
_refine_ls_weighting_scheme calc
_refine_ls_wR_factor_gt 0.0718
_refine_ls_wR_factor_ref 0.0747
_reflns_number_gt 6645
_reflns_number_total 8031
_reflns_threshold_expression >2sigma(I)
_cod_data_source_file 27_49_1.cif
_cod_data_source_block rhpfbz1
_cod_depositor_comments
;
The following automatic conversions were performed:

'_symmetry_cell_setting' value 'Monoclinic' changed to 'monoclinic'
according to
/home/andrius/struct/COD-crude-data/automatic-downloads/current/J-STAGE/lib/dictionaries/cif_core.dic
dictionary named 'cif_core.dic' version 2.4.2 from 2011-04-26.

Automatic conversion script
Id: cif_fix_values 6524 2018-11-02 12:15:13Z antanas 
;
_cod_original_sg_symbol_H-M P2(1)/c
_cod_database_code 1551743

loop_
_symmetry_equiv_pos_as_xyz
'x, y, z'
'-x, y+1/2, -z+1/2'
'-x, -y, -z'
'x, -y-1/2, z-1/2'

loop_
_atom_site_label
_atom_site_type_symbol
_atom_site_fract_x
_atom_site_fract_y
_atom_site_fract_z
_atom_site_U_iso_or_equiv
_atom_site_adp_type
_atom_site_occupancy
_atom_site_symmetry_multiplicity
_atom_site_calc_flag
_atom_site_refinement_flags
Rh1 Rh 0.26313(2) -0.361825(6) 0.449170(15) 0.03220(6) Uani 1 1 d .
Rh2 Rh 0.53152(3) -0.380090(6) 0.409468(15) 0.03313(6) Uani 1 1 d .
O1 O 0.1686(2) -0.41466(5) 0.40009(14) 0.0413(4) Uani 1 1 d .
O2 O 0.4205(2) -0.43209(5) 0.36203(15) 0.0435(4) Uani 1 1 d .
O3 O 0.3594(2) -0.38277(6) 0.59721(14) 0.0418(4) Uani 1 1 d .
O4 O 0.6133(2) -0.40011(5) 0.56064(13) 0.0413(4) Uani 1 1 d .
O5 O 0.3689(2) -0.31012(5) 0.49727(15) 0.0427(4) Uani 1 1 d .
O6 O 0.6240(2) -0.32652(5) 0.46056(14) 0.0403(4) Uani 1 1 d .
O7 O 0.1822(2) -0.34225(6) 0.29713(13) 0.0425(4) Uani 1 1 d .
O8 O 0.4388(2) -0.35892(6) 0.26207(14) 0.0438(5) Uani 1 1 d .
O9 O 0.0104(2) -0.34586(6) 0.49280(14) 0.0416(4) Uani 1 1 d .
H9 H -0.0831 -0.3357 0.4516 0.050 Uiso 1 1 d R
O10 O 0.7730(2) -0.39829(6) 0.35834(14) 0.0496(5) Uani 1 1 d .
H10 H 0.8754 -0.3972 0.4019 0.059 Uiso 1 1 d R
C1 C 0.2663(4) -0.43753(8) 0.3676(2) 0.0394(6) Uani 1 1 d .
C2 C 0.1845(3) -0.47567(8) 0.3299(2) 0.0389(6) Uani 1 1 d .
C3 C 0.1540(4) -0.50309(8) 0.4000(2) 0.0451(7) Uani 1 1 d .
C4 C 0.0653(4) -0.53614(8) 0.3664(2) 0.0493(7) Uani 1 1 d .
C5 C 0.0055(4) -0.54256(8) 0.2596(3) 0.0510(7) Uani 1 1 d .
C6 C 0.0336(4) -0.51622(9) 0.1879(2) 0.0492(7) Uani 1 1 d .
C7 C 0.1249(4) -0.48305(8) 0.2237(2) 0.0455(7) Uani 1 1 d .
C8 C 0.5095(3) -0.39689(8) 0.6193(2) 0.0377(6) Uani 1 1 d .
C9 C 0.5711(3) -0.41229(8) 0.73108(19) 0.0372(6) Uani 1 1 d .
C10 C 0.4899(4) -0.44320(9) 0.7631(2) 0.0507(7) Uani 1 1 d .
C11 C 0.5381(5) -0.45697(10) 0.8651(2) 0.0624(9) Uani 1 1 d .
C12 C 0.6721(4) -0.43963(10) 0.9367(2) 0.0535(8) Uani 1 1 d .
C13 C 0.7562(4) -0.40919(9) 0.9063(2) 0.0453(7) Uani 1 1 d .
C14 C 0.7061(4) -0.39579(8) 0.8046(2) 0.0422(6) Uani 1 1 d .
C15 C 0.5237(4) -0.30433(8) 0.4934(2) 0.0402(6) Uani 1 1 d .
C16 C 0.5937(4) -0.26540(8) 0.5337(2) 0.0439(7) Uani 1 1 d .
C17 C 0.6678(4) -0.25925(9) 0.6394(2) 0.0510(7) Uani 1 1 d .
C18 C 0.7218(5) -0.22316(11) 0.6777(3) 0.0641(9) Uani 1 1 d .
C19 C 0.7037(5) -0.19299(10) 0.6103(4) 0.0688(10) Uani 1 1 d .
C20 C 0.6307(5) -0.19835(10) 0.5043(4) 0.0694(10) Uani 1 1 d .
C21 C 0.5747(4) -0.23430(10) 0.4674(3) 0.0575(8) Uani 1 1 d .
C22 C 0.2872(4) -0.34503(8) 0.2389(2) 0.0396(6) Uani 1 1 d .
C23 C 0.2284(3) -0.33015(8) 0.1274(2) 0.0394(6) Uani 1 1 d .
C24 C 0.1470(4) -0.29490(9) 0.1054(2) 0.0491(7) Uani 1 1 d .
C25 C 0.0955(4) -0.28094(10) 0.0037(3) 0.0562(8) Uani 1 1 d .
C26 C 0.1234(4) -0.30209(10) -0.0786(2) 0.0568(8) Uani 1 1 d .
C27 C 0.2017(5) -0.33715(10) -0.0603(2) 0.0561(8) Uani 1 1 d .
C28 C 0.2547(4) -0.35093(9) 0.0420(2) 0.0480(7) Uani 1 1 d .
C29 C 0.0173(4) -0.33780(11) 0.6013(2) 0.0608(9) Uani 1 1 d .
H29A H -0.0976 -0.3315 0.6088 0.091 Uiso 1 1 calc R
H29B H 0.0944 -0.3165 0.6245 0.091 Uiso 1 1 calc R
H29C H 0.0598 -0.3600 0.6436 0.091 Uiso 1 1 calc R
C30 C 0.7611(4) -0.42339(11) 0.2720(3) 0.0662(10) Uani 1 1 d .
H30A H 0.8758 -0.4280 0.2615 0.099 Uiso 1 1 calc R
H30B H 0.6892 -0.4120 0.2092 0.099 Uiso 1 1 calc R
H30C H 0.7103 -0.4473 0.2864 0.099 Uiso 1 1 calc R
F1 F 0.2103(3) -0.49693(6) 0.50452(13) 0.0681(5) Uani 1 1 d .
F2 F 0.0344(3) -0.56199(5) 0.43562(16) 0.0722(6) Uani 1 1 d .
F3 F -0.0826(3) -0.57472(5) 0.22500(17) 0.0757(6) Uani 1 1 d .
F4 F -0.0270(3) -0.52273(6) 0.08414(14) 0.0740(6) Uani 1 1 d .
F5 F 0.1485(3) -0.45709(6) 0.15292(13) 0.0704(6) Uani 1 1 d .
F6 F 0.3607(3) -0.46114(6) 0.69364(14) 0.0767(6) Uani 1 1 d .
F7 F 0.4568(4) -0.48720(7) 0.89288(17) 0.1106(10) Uani 1 1 d .
F8 F 0.7204(3) -0.45279(7) 1.03586(13) 0.0817(7) Uani 1 1 d .
F9 F 0.8877(3) -0.39243(6) 0.97646(13) 0.0667(5) Uani 1 1 d .
F10 F 0.7894(2) -0.36533(5) 0.77708(14) 0.0612(5) Uani 1 1 d .
F11 F 0.6869(3) -0.28844(6) 0.70649(15) 0.0759(6) Uani 1 1 d .
F12 F 0.7958(3) -0.21795(7) 0.78085(18) 0.0957(8) Uani 1 1 d .
F13 F 0.7598(4) -0.15813(6) 0.6450(2) 0.1068(9) Uani 1 1 d .
F14 F 0.6080(4) -0.16839(6) 0.4366(2) 0.1115(9) Uani 1 1 d .
F15 F 0.4963(3) -0.23901(6) 0.36427(16) 0.0865(7) Uani 1 1 d .
F16 F 0.1220(3) -0.27269(6) 0.18424(14) 0.0713(6) Uani 1 1 d .
F17 F 0.0167(3) -0.24644(6) -0.01442(16) 0.0865(7) Uani 1 1 d .
F18 F 0.0733(3) -0.28882(7) -0.17767(14) 0.0857(7) Uani 1 1 d .
F19 F 0.2304(3) -0.35798(6) -0.14072(14) 0.0878(7) Uani 1 1 d .
F20 F 0.3291(3) -0.38545(6) 0.05651(14) 0.0757(6) Uani 1 1 d .

loop_
_atom_site_aniso_label
_atom_site_aniso_U_11
_atom_site_aniso_U_22
_atom_site_aniso_U_33
_atom_site_aniso_U_23
_atom_site_aniso_U_13
_atom_site_aniso_U_12
Rh1 0.02938(11) 0.03832(12) 0.02906(10) 0.00030(8) 0.00735(8) -0.00075(8)
Rh2 0.02969(11) 0.04099(13) 0.02897(10) 0.00039(9) 0.00757(8) -0.00022(8)
O1 0.0361(10) 0.0408(11) 0.0490(11) -0.0062(9) 0.0141(9) -0.0033(8)
O2 0.0360(10) 0.0446(11) 0.0508(11) -0.0088(9) 0.0126(9) -0.0036(8)
O3 0.0367(10) 0.0571(12) 0.0326(9) 0.0073(9) 0.0101(8) 0.0076(9)
O4 0.0387(10) 0.0520(12) 0.0338(9) 0.0071(9) 0.0101(8) 0.0047(9)
O5 0.0339(10) 0.0425(11) 0.0528(11) -0.0072(9) 0.0126(9) -0.0049(8)
O6 0.0342(10) 0.0416(11) 0.0461(10) -0.0017(9) 0.0119(8) -0.0025(8)
O7 0.0371(10) 0.0576(13) 0.0325(9) 0.0072(9) 0.0081(8) 0.0056(9)
O8 0.0372(11) 0.0627(13) 0.0316(9) 0.0048(9) 0.0084(8) 0.0051(9)
O9 0.0300(10) 0.0559(12) 0.0374(9) -0.0040(9) 0.0050(8) 0.0054(8)
O10 0.0321(10) 0.0736(15) 0.0420(10) -0.0148(10) 0.0069(8) 0.0009(9)
C1 0.0436(16) 0.0420(16) 0.0324(13) -0.0005(12) 0.0092(12) -0.0034(12)
C2 0.0347(14) 0.0386(15) 0.0433(14) -0.0034(12) 0.0092(12) -0.0007(11)
C3 0.0463(17) 0.0464(17) 0.0415(15) -0.0019(13) 0.0086(13) -0.0001(13)
C4 0.0570(19) 0.0396(17) 0.0555(18) 0.0046(14) 0.0217(15) 0.0027(14)
C5 0.0505(18) 0.0378(16) 0.065(2) -0.0101(15) 0.0140(15) -0.0028(14)
C6 0.0551(18) 0.0479(18) 0.0415(15) -0.0108(14) 0.0055(14) 0.0002(14)
C7 0.0521(18) 0.0438(17) 0.0410(15) -0.0007(13) 0.0119(13) -0.0008(13)
C8 0.0376(15) 0.0419(15) 0.0325(13) 0.0034(12) 0.0065(11) -0.0010(12)
C9 0.0348(14) 0.0444(15) 0.0323(12) 0.0038(12) 0.0077(11) 0.0045(11)
C10 0.0503(18) 0.061(2) 0.0377(14) 0.0043(14) 0.0049(13) -0.0103(15)
C11 0.075(2) 0.067(2) 0.0426(17) 0.0144(16) 0.0087(16) -0.0223(18)
C12 0.061(2) 0.066(2) 0.0304(14) 0.0120(14) 0.0045(14) 0.0014(16)
C13 0.0456(17) 0.0488(17) 0.0380(14) -0.0050(13) 0.0032(13) 0.0006(13)
C14 0.0440(16) 0.0428(16) 0.0399(14) 0.0021(13) 0.0100(12) 0.0010(13)
C15 0.0427(16) 0.0410(16) 0.0346(13) 0.0029(12) 0.0049(12) -0.0029(12)
C16 0.0374(15) 0.0398(16) 0.0556(17) -0.0016(13) 0.0135(13) -0.0022(12)
C17 0.0540(19) 0.0442(18) 0.0534(17) -0.0057(15) 0.0099(15) -0.0022(14)
C18 0.056(2) 0.063(2) 0.072(2) -0.0192(19) 0.0125(18) -0.0087(17)
C19 0.059(2) 0.048(2) 0.103(3) -0.019(2) 0.025(2) -0.0106(17)
C20 0.068(2) 0.0402(19) 0.102(3) 0.018(2) 0.026(2) -0.0041(17)
C21 0.055(2) 0.053(2) 0.061(2) 0.0097(16) 0.0090(16) -0.0037(15)
C22 0.0412(16) 0.0432(16) 0.0335(13) -0.0002(12) 0.0071(12) -0.0038(12)
C23 0.0352(14) 0.0505(17) 0.0310(13) 0.0018(12) 0.0047(11) -0.0040(12)
C24 0.0472(17) 0.0580(19) 0.0406(15) 0.0015(14) 0.0076(13) 0.0008(14)
C25 0.0554(19) 0.057(2) 0.0506(18) 0.0125(16) 0.0019(15) 0.0024(16)
C26 0.062(2) 0.068(2) 0.0353(15) 0.0113(15) 0.0009(14) -0.0125(17)
C27 0.074(2) 0.061(2) 0.0340(15) -0.0062(14) 0.0127(15) -0.0164(18)
C28 0.0574(19) 0.0452(17) 0.0387(15) -0.0005(13) 0.0061(14) -0.0037(14)
C29 0.057(2) 0.086(3) 0.0420(16) -0.0015(16) 0.0184(15) 0.0158(18)
C30 0.055(2) 0.082(3) 0.063(2) -0.0206(19) 0.0153(17) 0.0111(18)
F1 0.0930(15) 0.0698(13) 0.0391(9) -0.0006(9) 0.0110(9) -0.0113(11)
F2 0.0909(15) 0.0538(12) 0.0772(13) 0.0165(10) 0.0308(11) -0.0071(10)
F3 0.0879(15) 0.0451(11) 0.0926(14) -0.0192(10) 0.0191(12) -0.0206(10)
F4 0.0971(16) 0.0691(13) 0.0475(10) -0.0157(9) 0.0010(10) -0.0099(11)
F5 0.1021(16) 0.0622(12) 0.0467(10) 0.0058(9) 0.0173(10) -0.0172(11)
F6 0.0800(14) 0.0878(15) 0.0526(11) 0.0079(10) -0.0028(10) -0.0389(12)
F7 0.138(2) 0.116(2) 0.0662(14) 0.0385(13) 0.0022(14) -0.0699(18)
F8 0.1051(17) 0.0965(16) 0.0358(9) 0.0217(10) 0.0019(10) -0.0144(13)
F9 0.0678(13) 0.0744(13) 0.0471(10) -0.0039(9) -0.0074(9) -0.0115(10)
F10 0.0687(12) 0.0554(11) 0.0563(10) 0.0091(9) 0.0091(9) -0.0186(9)
F11 0.1072(17) 0.0613(12) 0.0519(11) 0.0031(10) 0.0048(11) 0.0009(11)
F12 0.1083(19) 0.0921(17) 0.0773(15) -0.0352(13) 0.0040(13) -0.0141(14)
F13 0.113(2) 0.0544(13) 0.161(3) -0.0345(15) 0.0474(18) -0.0292(13)
F14 0.134(2) 0.0567(14) 0.143(2) 0.0358(15) 0.0306(18) -0.0161(14)
F15 0.1044(18) 0.0800(15) 0.0675(13) 0.0262(12) 0.0058(12) -0.0102(13)
F16 0.0926(15) 0.0710(13) 0.0506(10) 0.0001(10) 0.0178(10) 0.0286(11)
F17 0.1092(18) 0.0732(15) 0.0706(13) 0.0229(11) 0.0088(12) 0.0299(13)
F18 0.1095(18) 0.1000(17) 0.0385(10) 0.0232(11) -0.0001(10) -0.0029(14)
F19 0.137(2) 0.0869(16) 0.0376(10) -0.0163(10) 0.0175(12) -0.0054(14)
F20 0.1177(18) 0.0554(12) 0.0519(11) -0.0045(9) 0.0164(11) 0.0164(12)

loop_
_atom_type_symbol
_atom_type_description
_atom_type_scat_dispersion_real
_atom_type_scat_dispersion_imag
_atom_type_scat_source
C C 0.0033 0.0016 'International Tables Vol C Tables 4.2.6.8 and 6.1.1.4'
H H 0.0000 0.0000 'International Tables Vol C Tables 4.2.6.8 and 6.1.1.4'
O O 0.0106 0.0060 'International Tables Vol C Tables 4.2.6.8 and 6.1.1.4'
F F 0.0171 0.0103 'International Tables Vol C Tables 4.2.6.8 and 6.1.1.4'
Rh Rh -1.1178 0.9187 'International Tables Vol C Tables 4.2.6.8 and 6.1.1.4'

loop_
_geom_angle_atom_site_label_1
_geom_angle_atom_site_label_2
_geom_angle_atom_site_label_3
_geom_angle
O5 Rh1 O3 89.70(8)
O5 Rh1 O1 177.16(7)
O3 Rh1 O1 89.84(8)
O5 Rh1 O7 90.65(8)
O3 Rh1 O7 175.76(7)
O1 Rh1 O7 89.60(8)
O5 Rh1 O9 91.55(7)
O3 Rh1 O9 90.15(7)
O1 Rh1 O9 91.25(7)
O7 Rh1 O9 94.06(7)
O5 Rh1 Rh2 88.98(6)
O3 Rh1 Rh2 87.67(5)
O1 Rh1 Rh2 88.20(5)
O7 Rh1 Rh2 88.11(5)
O9 Rh1 Rh2 177.76(5)
O8 Rh2 O4 176.76(7)
O8 Rh2 O2 90.38(8)
O4 Rh2 O2 90.04(8)
O8 Rh2 O6 89.66(8)
O4 Rh2 O6 89.65(8)
O2 Rh2 O6 175.17(7)
O8 Rh2 O10 87.84(7)
O4 Rh2 O10 95.38(7)
O2 Rh2 O10 89.62(8)
O6 Rh2 O10 95.20(8)
O8 Rh2 Rh1 88.27(6)
O4 Rh2 Rh1 88.54(5)
O2 Rh2 Rh1 87.88(6)
O6 Rh2 Rh1 87.29(5)
O10 Rh2 Rh1 175.36(5)
C1 O1 Rh1 118.27(17)
C1 O2 Rh2 118.01(17)
C8 O3 Rh1 118.51(16)
C8 O4 Rh2 117.04(17)
C15 O5 Rh1 117.79(18)
C15 O6 Rh2 117.80(17)
C22 O7 Rh1 117.37(17)
C22 O8 Rh2 118.28(17)
C29 O9 Rh1 117.93(17)
C29 O9 H9 110.6
Rh1 O9 H9 127.5
C30 O10 Rh2 120.69(17)
C30 O10 H10 114.7
Rh2 O10 H10 121.1
O1 C1 O2 127.6(3)
O1 C1 C2 114.8(2)
O2 C1 C2 117.5(2)
C7 C2 C3 117.5(3)
C7 C2 C1 120.6(2)
C3 C2 C1 121.7(2)
F1 C3 C4 118.6(3)
F1 C3 C2 119.3(3)
C4 C3 C2 122.1(3)
F2 C4 C3 121.1(3)
F2 C4 C5 119.8(3)
C3 C4 C5 119.1(3)
F3 C5 C6 119.3(3)
F3 C5 C4 120.1(3)
C6 C5 C4 120.6(3)
F4 C6 C5 119.9(3)
F4 C6 C7 120.8(3)
C5 C6 C7 119.3(3)
F5 C7 C2 119.7(3)
F5 C7 C6 118.8(3)
C2 C7 C6 121.4(3)
O4 C8 O3 128.2(2)
O4 C8 C9 116.5(2)
O3 C8 C9 115.2(2)
C10 C9 C14 117.4(2)
C10 C9 C8 120.3(2)
C14 C9 C8 122.3(2)
F6 C10 C9 119.8(2)
F6 C10 C11 118.4(3)
C9 C10 C11 121.8(3)
F7 C11 C12 120.7(3)
F7 C11 C10 119.9(3)
C12 C11 C10 119.4(3)
F8 C12 C13 120.2(3)
F8 C12 C11 120.0(3)
C13 C12 C11 119.9(3)
F9 C13 C12 119.7(3)
F9 C13 C14 120.4(3)
C12 C13 C14 120.0(3)
F10 C14 C13 118.8(3)
F10 C14 C9 119.6(2)
C13 C14 C9 121.6(3)
O5 C15 O6 128.1(3)
O5 C15 C16 114.2(2)
O6 C15 C16 117.7(2)
C21 C16 C17 117.5(3)
C21 C16 C15 121.1(3)
C17 C16 C15 121.3(3)
F11 C17 C16 119.5(3)
F11 C17 C18 119.1(3)
C16 C17 C18 121.5(3)
F12 C18 C19 119.7(3)
F12 C18 C17 120.4(3)
C19 C18 C17 119.9(3)
F13 C19 C18 120.9(4)
F13 C19 C20 119.2(4)
C18 C19 C20 119.8(3)
F14 C20 C19 120.5(3)
F14 C20 C21 119.7(4)
C19 C20 C21 119.7(3)
F15 C21 C16 119.0(3)
F15 C21 C20 119.4(3)
C16 C21 C20 121.6(3)
O7 C22 O8 128.0(2)
O7 C22 C23 117.3(2)
O8 C22 C23 114.7(2)
C28 C23 C24 116.8(2)
C28 C23 C22 121.5(3)
C24 C23 C22 121.7(2)
F16 C24 C25 117.9(3)
F16 C24 C23 120.2(2)
C25 C24 C23 121.9(3)
F17 C25 C26 120.1(3)
F17 C25 C24 120.0(3)
C26 C25 C24 119.9(3)
F18 C26 C25 120.3(3)
F18 C26 C27 119.6(3)
C25 C26 C27 120.1(3)
F19 C27 C26 120.4(3)
F19 C27 C28 119.7(3)
C26 C27 C28 119.9(3)
F20 C28 C27 118.2(3)
F20 C28 C23 120.4(3)
C27 C28 C23 121.5(3)
O9 C29 H29A 109.5
O9 C29 H29B 109.5
H29A C29 H29B 109.5
O9 C29 H29C 109.5
H29A C29 H29C 109.5
H29B C29 H29C 109.5
O10 C30 H30A 109.5
O10 C30 H30B 109.5
H30A C30 H30B 109.5
O10 C30 H30C 109.5
H30A C30 H30C 109.5
H30B C30 H30C 109.5

loop_
_geom_bond_atom_site_label_1
_geom_bond_atom_site_label_2
_geom_bond_distance
Rh1 O5 2.0185(19)
Rh1 O3 2.0248(18)
Rh1 O1 2.0286(19)
Rh1 O7 2.0400(18)
Rh1 O9 2.2689(19)
Rh1 Rh2 2.3829(9)
Rh2 O8 2.0165(19)
Rh2 O4 2.0357(18)
Rh2 O2 2.040(2)
Rh2 O6 2.0532(19)
Rh2 O10 2.254(2)
O1 C1 1.250(3)
O2 C1 1.250(3)
O3 C8 1.250(3)
O4 C8 1.250(3)
O5 C15 1.251(3)
O6 C15 1.251(3)
O7 C22 1.252(3)
O8 C22 1.257(3)
O9 C29 1.424(3)
O9 H9 0.8742
O10 C30 1.406(3)
O10 H10 0.8678
C1 C2 1.505(4)
C2 C7 1.370(4)
C2 C3 1.379(4)
C3 F1 1.340(3)
C3 C4 1.362(4)
C4 F2 1.335(3)
C4 C5 1.371(4)
C5 F3 1.337(3)
C5 C6 1.363(4)
C6 F4 1.335(3)
C6 C7 1.381(4)
C7 F5 1.334(3)
C8 C9 1.514(3)
C9 C10 1.367(4)
C9 C14 1.373(4)
C10 F6 1.342(3)
C10 C11 1.373(4)
C11 F7 1.326(4)
C11 C12 1.369(4)
C12 F8 1.332(3)
C12 C13 1.358(4)
C13 F9 1.338(3)
C13 C14 1.367(4)
C14 F10 1.340(3)
C15 C16 1.508(4)
C16 C21 1.369(4)
C16 C17 1.373(4)
C17 F11 1.323(3)
C17 C18 1.380(4)
C18 F12 1.338(4)
C18 C19 1.352(5)
C19 F13 1.332(4)
C19 C20 1.371(5)
C20 F14 1.348(4)
C20 C21 1.374(5)
C21 F15 1.343(4)
C22 C23 1.502(4)
C23 C28 1.381(4)
C23 C24 1.382(4)
C24 F16 1.334(3)
C24 C25 1.374(4)
C25 F17 1.347(4)
C25 C26 1.358(5)
C26 F18 1.334(3)
C26 C27 1.363(5)
C27 F19 1.335(3)
C27 C28 1.379(4)
C28 F20 1.331(3)
C29 H29A 0.9600
C29 H29B 0.9600
C29 H29C 0.9600
C30 H30A 0.9600
C30 H30B 0.9600
C30 H30C 0.9600
